data_4125756
loop_
_publ_author_name
'Abada, Elikplim'
'Zavalij, Peter Y.'
'Vedernikov, Andrei N.'

_publ_section_title
;
 Reductive C(sp(2))-N Elimination from Isolated Pd(IV) Amido Aryl
 Complexes Prepared Using H2O2 as Oxidant.
;
_journal_issue 2
_journal_name_full 'Journal of the American Chemical Society'
_journal_page_first 643
_journal_page_last 646
_journal_paper_doi 10.1021/jacs.6b12648
_journal_volume 139
_journal_year 2017
_chemical_formula_moiety 'C24 H16 F3 N3 O3 Pd S, C2 H3 N'
_chemical_formula_sum 'C26 H19 F3 N4 O3 Pd S'
_chemical_formula_weight 630.91
_chemical_name_common Pd-complex
_chemical_name_systematic
;
Pd-complex
;
_space_group_crystal_system monoclinic
_space_group_IT_number 14
_space_group_name_Hall '-P 2yn'
_space_group_name_H-M_alt 'P 1 21/n 1'
_symmetry_cell_setting monoclinic
_symmetry_space_group_name_Hall '-P 2yn'
_symmetry_space_group_name_H-M 'P 1 21/n 1'
_atom_sites_solution_hydrogens geom
_atom_sites_solution_primary direct
_atom_sites_solution_secondary difmap
_audit_creation_method 'SHELXL-2012 & ZCIF'
_cell_angle_alpha 90
_cell_angle_beta 100.943(2)
_cell_angle_gamma 90
_cell_formula_units_Z 4
_cell_length_a 15.534(2)
_cell_length_b 9.1331(13)
_cell_length_c 18.096(3)
_cell_measurement_reflns_used 22678
_cell_measurement_temperature 150(2)
_cell_measurement_theta_max 32.4
_cell_measurement_theta_min 2.3
_cell_volume 2520.7(6)
_computing_cell_refinement Apex2
_computing_data_collection 'Apex2 (Bruker, 2010)'
_computing_data_reduction 'Apex2, Saint'
_computing_molecular_graphics 'XSHEL (Bruker, 2004)'
_computing_publication_material 'Apex2, Platon (Spek, 1990)'
_computing_structure_refinement 'ShelXL-2012 (Sheldrick, 2012)'
_computing_structure_solution 'ShelXS-97 (Sheldrick, 2008)'
_diffrn_ambient_temperature 150(2)
_diffrn_detector 'CCD area detector'
_diffrn_detector_area_resol_mean 8.333
_diffrn_measured_fraction_theta_full 1.000
_diffrn_measured_fraction_theta_max 1.000
_diffrn_measurement_device_type 'Bruker Smart Apex II diffractometer'
_diffrn_measurement_method '\f and \w scans'
_diffrn_measurement_specimen_support 'MiTeGen loop'
_diffrn_orient_matrix_type standard
_diffrn_orient_matrix_UB_11 -0.0347370
_diffrn_orient_matrix_UB_12 -0.0691169
_diffrn_orient_matrix_UB_13 -0.0369452
_diffrn_orient_matrix_UB_21 0.0445088
_diffrn_orient_matrix_UB_22 0.0092146
_diffrn_orient_matrix_UB_23 -0.0330540
_diffrn_orient_matrix_UB_31 0.0333323
_diffrn_orient_matrix_UB_32 -0.0844156
_diffrn_orient_matrix_UB_33 0.0266522
_diffrn_radiation_monochromator graphite
_diffrn_radiation_type MoK\a
_diffrn_radiation_wavelength 0.71073
_diffrn_reflns_av_R_equivalents 0.0239
_diffrn_reflns_av_unetI/netI 0.0165
_diffrn_reflns_Laue_measured_fraction_full 1.000
_diffrn_reflns_Laue_measured_fraction_max 1.000
_diffrn_reflns_limit_h_max 21
_diffrn_reflns_limit_h_min -21
_diffrn_reflns_limit_k_max 12
_diffrn_reflns_limit_k_min -12
_diffrn_reflns_limit_l_max 25
_diffrn_reflns_limit_l_min -25
_diffrn_reflns_number 41473
_diffrn_reflns_point_group_measured_fraction_full 1.000
_diffrn_reflns_point_group_measured_fraction_max 1.000
_diffrn_reflns_theta_full 26.500
_diffrn_reflns_theta_max 29.998
_diffrn_reflns_theta_min 1.918
_diffrn_source 'sealed tube'
_exptl_absorpt_coefficient_mu 0.878
_exptl_absorpt_correction_T_max 0.892
_exptl_absorpt_correction_T_min 0.819
_exptl_absorpt_correction_type multi-scan
_exptl_absorpt_process_details 'SADABS (Sheldrick, 2008)'
_exptl_crystal_colour yellow
_exptl_crystal_density_diffrn 1.663
_exptl_crystal_density_method 'not measured'
_exptl_crystal_description prism
_exptl_crystal_F_000 1264
_exptl_crystal_size_max 0.24
_exptl_crystal_size_mid 0.14
_exptl_crystal_size_min 0.13
_refine_diff_density_max 0.447
_refine_diff_density_min -0.672
_refine_diff_density_rms 0.060
_refine_ls_extinction_method none
_refine_ls_goodness_of_fit_ref 1.000
_refine_ls_hydrogen_treatment refU
_refine_ls_matrix_type full
_refine_ls_number_parameters 363
_refine_ls_number_reflns 7352
_refine_ls_number_restraints 0
_refine_ls_restrained_S_all 1.000
_refine_ls_R_factor_all 0.0246
_refine_ls_R_factor_gt 0.0210
_refine_ls_shift/su_max 0.001
_refine_ls_shift/su_mean 0.000
_refine_ls_structure_factor_coef Fsqd
_refine_ls_weighting_details
;
 w=1/[\s^2^(Fo^2^)+(0.0100P)^2^+2.5500P]
 where P=(Fo^2^+2Fc^2^)/3
;
_refine_ls_weighting_scheme calc
_refine_ls_wR_factor_gt 0.0454
_refine_ls_wR_factor_ref 0.0472
_reflns_Friedel_coverage 0.000
_reflns_number_gt 6641
_reflns_number_total 7352
_reflns_threshold_expression 'I > 2\s(I)'
_cod_data_source_file 2535.cif
_cod_data_source_block 2535
_cod_depositor_comments
;
The following automatic conversions were performed:

'_symmetry_cell_setting' value 'Monoclinic' changed to 'monoclinic'
according to
/home/data/users/saulius/crontab/automatic-downloads/current/ACS/lib/dictionaries/cif_core.dic
dictionary named 'cif_core.dic' version 2.4.2 from 2011-04-26.

Automatic conversion script
Id: cif_fix_values 4973 2017-02-22 13:04:09Z antanas 
;
_cod_original_cell_volume 2520.6(6)
_cod_original_sg_symbol_H-M P21/n
_cod_database_code 4125756
_shelx_space_group_comment
;
The symmetry employed for this shelxl refinement is uniquely defined
by the following loop, which should always be used as a source of
symmetry information in preference to the above space-group names.
They are only intended as comments.
;
_shelx_estimated_absorpt_t_min 0.817
_shelx_estimated_absorpt_t_max 0.894
_diffrn_measurement_frame_width-ccd 512

loop_
_space_group_symop_operation_xyz
'x, y, z'
'-x+1/2, y+1/2, -z+1/2'
'-x, -y, -z'
'x-1/2, -y-1/2, z-1/2'

loop_
_atom_site_label
_atom_site_type_symbol
_atom_site_fract_x
_atom_site_fract_y
_atom_site_fract_z
_atom_site_U_iso_or_equiv
_atom_site_adp_type
_atom_site_occupancy
_atom_site_site_symmetry_order
_atom_site_calc_flag
_atom_site_refinement_flags_posn
Pd1 Pd 0.38298(2) 0.35568(2) 0.22851(2) 0.01601(3) Uani 1 1 d .
N1 N 0.51214(7) 0.36886(14) 0.22556(7) 0.0196(2) Uani 1 1 d .
O2 O 0.49293(8) 0.17240(15) 0.13085(7) 0.0356(3) Uani 1 1 d .
O3 O 0.63455(7) 0.30383(14) 0.15848(7) 0.0310(3) Uani 1 1 d .
S1 S 0.55772(2) 0.25088(4) 0.18305(2) 0.02175(7) Uani 1 1 d .
C1 C 0.60455(11) 0.11171(17) 0.25292(9) 0.0271(3) Uani 1 1 d .
F1 F 0.64744(7) 0.01023(11) 0.22157(6) 0.0391(2) Uani 1 1 d .
F2 F 0.66163(7) 0.17278(12) 0.30873(6) 0.0401(3) Uani 1 1 d .
F3 F 0.54337(8) 0.04609(12) 0.28276(7) 0.0468(3) Uani 1 1 d .
C11 C 0.56324(8) 0.46578(16) 0.27870(8) 0.0198(3) Uani 1 1 d .
C12 C 0.61796(9) 0.56991(17) 0.25506(9) 0.0265(3) Uani 1 1 d .
H12 H 0.6237 0.5736 0.2038 0.028(5) Uiso 1 1 calc R
C13 C 0.66407(10) 0.66818(18) 0.30651(11) 0.0322(4) Uani 1 1 d .
H13 H 0.7019 0.7383 0.2906 0.041(6) Uiso 1 1 calc R
C14 C 0.65468(10) 0.66341(18) 0.38091(11) 0.0324(4) Uani 1 1 d .
H14 H 0.6857 0.7311 0.4161 0.039(6) Uiso 1 1 calc R
C15 C 0.60016(10) 0.56025(17) 0.40449(9) 0.0263(3) Uani 1 1 d .
H15 H 0.5945 0.5582 0.4559 0.026(5) Uiso 1 1 calc R
C16 C 0.55313(8) 0.45887(15) 0.35420(8) 0.0196(3) Uani 1 1 d .
C21 C 0.42087(9) 0.28880(15) 0.33392(7) 0.0185(2) Uani 1 1 d .
C22 C 0.37421(10) 0.17774(16) 0.36261(8) 0.0237(3) Uani 1 1 d .
H22 H 0.3239 0.1369 0.3313 0.029(5) Uiso 1 1 calc R
C23 C 0.39975(11) 0.12595(18) 0.43571(9) 0.0280(3) Uani 1 1 d .
H23 H 0.3669 0.0510 0.4541 0.033(5) Uiso 1 1 calc R
C24 C 0.47345(11) 0.18422(18) 0.48174(9) 0.0281(3) Uani 1 1 d .
H24 H 0.4912 0.1500 0.5319 0.034(5) Uiso 1 1 calc R
C25 C 0.52089(10) 0.29236(17) 0.45417(8) 0.0243(3) Uani 1 1 d .
H25 H 0.5714 0.3315 0.4860 0.027(5) Uiso 1 1 calc R
C26 C 0.49658(9) 0.34608(15) 0.38033(7) 0.0187(2) Uani 1 1 d .
N31 N 0.25310(7) 0.34204(13) 0.23248(6) 0.0187(2) Uani 1 1 d .
C32 C 0.21940(10) 0.38401(17) 0.29218(9) 0.0238(3) Uani 1 1 d .
H32 H 0.2562 0.4337 0.3323 0.025(4) Uiso 1 1 calc R
C33 C 0.13269(10) 0.35734(19) 0.29739(10) 0.0299(3) Uani 1 1 d .
H33 H 0.1099 0.3928 0.3391 0.033(5) Uiso 1 1 calc R
C34 C 0.08007(10) 0.27862(19) 0.24108(10) 0.0314(3) Uani 1 1 d .
H34 H 0.0212 0.2564 0.2443 0.039(5) Uiso 1 1 calc R
C35 C 0.11453(9) 0.23272(18) 0.17991(9) 0.0262(3) Uani 1 1 d .
H35 H 0.0800 0.1766 0.1410 0.029(5) Uiso 1 1 calc R
C36 C 0.20043(9) 0.26972(15) 0.17608(8) 0.0194(3) Uani 1 1 d .
N41 N 0.34561(8) 0.42082(13) 0.11403(6) 0.0195(2) Uani 1 1 d .
C42 C 0.39025(10) 0.52088(17) 0.08221(8) 0.0243(3) Uani 1 1 d .
H42 H 0.4360 0.5738 0.1132 0.026(5) Uiso 1 1 calc R
C43 C 0.37187(11) 0.54965(18) 0.00552(9) 0.0279(3) Uani 1 1 d .
H43 H 0.4036 0.6229 -0.0153 0.032(5) Uiso 1 1 calc R
C44 C 0.30682(11) 0.47033(18) -0.04016(8) 0.0279(3) Uani 1 1 d .
H44 H 0.2931 0.4886 -0.0928 0.035(5) Uiso 1 1 calc R
C45 C 0.26195(10) 0.36383(17) -0.00818(8) 0.0240(3) Uani 1 1 d .
H45 H 0.2180 0.3061 -0.0385 0.032(5) Uiso 1 1 calc R
C46 C 0.28277(9) 0.34336(15) 0.06936(8) 0.0189(2) Uani 1 1 d .
C51 C 0.23249(9) 0.23231(16) 0.10499(8) 0.0202(3) Uani 1 1 d .
O52 O 0.20912(7) 0.11895(12) 0.07199(6) 0.0275(2) Uani 1 1 d .
N1A N 0.53163(13) 0.7888(2) 0.08827(11) 0.0528(5) Uani 1 1 d .
C1A C 0.57529(12) 0.8699(2) 0.06572(11) 0.0369(4) Uani 1 1 d .
C2A C 0.63073(14) 0.9752(2) 0.03620(13) 0.0443(5) Uani 1 1 d .
H2A1 H 0.6267 0.9585 -0.0178 0.108(12) Uiso 1 1 calc R
H2A2 H 0.6917 0.9630 0.0622 0.085(10) Uiso 1 1 calc R
H2A3 H 0.6110 1.0747 0.0444 0.092(10) Uiso 1 1 calc R

loop_
_atom_site_aniso_label
_atom_site_aniso_U_11
_atom_site_aniso_U_22
_atom_site_aniso_U_33
_atom_site_aniso_U_23
_atom_site_aniso_U_13
_atom_site_aniso_U_12
Pd1 0.01250(5) 0.01968(5) 0.01522(5) -0.00022(4) 0.00106(3) -0.00135(4)
N1 0.0142(5) 0.0249(6) 0.0195(5) -0.0013(5) 0.0029(4) 0.0005(4)
O2 0.0301(6) 0.0451(7) 0.0286(6) -0.0149(5) -0.0020(5) 0.0072(5)
O3 0.0274(6) 0.0374(6) 0.0325(6) 0.0095(5) 0.0163(5) 0.0095(5)
S1 0.01935(15) 0.02807(17) 0.01797(15) 0.00020(13) 0.00393(12) 0.00440(13)
C1 0.0285(7) 0.0251(7) 0.0284(7) 0.0022(6) 0.0070(6) 0.0033(6)
F1 0.0448(6) 0.0304(5) 0.0430(6) -0.0007(4) 0.0105(5) 0.0148(5)
F2 0.0469(6) 0.0370(6) 0.0295(5) 0.0018(4) -0.0100(4) 0.0088(5)
F3 0.0483(7) 0.0342(6) 0.0644(8) 0.0172(5) 0.0278(6) 0.0018(5)
C11 0.0120(5) 0.0213(6) 0.0255(7) 0.0000(5) 0.0015(5) 0.0013(5)
C12 0.0165(6) 0.0280(7) 0.0359(8) 0.0037(6) 0.0070(6) 0.0007(6)
C13 0.0174(7) 0.0254(8) 0.0534(11) 0.0005(7) 0.0058(7) -0.0037(6)
C14 0.0209(7) 0.0263(8) 0.0468(10) -0.0096(7) -0.0020(7) -0.0036(6)
C15 0.0202(6) 0.0263(7) 0.0302(8) -0.0065(6) -0.0008(6) 0.0009(6)
C16 0.0134(5) 0.0198(6) 0.0241(6) -0.0017(5) 0.0000(5) 0.0025(5)
C21 0.0175(6) 0.0206(6) 0.0171(6) -0.0009(5) 0.0024(5) 0.0002(5)
C22 0.0237(7) 0.0243(7) 0.0226(7) 0.0002(5) 0.0027(5) -0.0033(5)
C23 0.0335(8) 0.0259(7) 0.0253(7) 0.0044(6) 0.0071(6) -0.0017(6)
C24 0.0361(8) 0.0283(8) 0.0188(6) 0.0033(6) 0.0024(6) 0.0046(6)
C25 0.0235(7) 0.0277(7) 0.0195(6) -0.0021(6) -0.0014(5) 0.0034(6)
C26 0.0172(6) 0.0202(6) 0.0180(6) -0.0020(5) 0.0018(5) 0.0025(5)
N31 0.0146(5) 0.0212(5) 0.0197(5) 0.0006(4) 0.0020(4) -0.0009(4)
C32 0.0216(7) 0.0253(7) 0.0251(7) -0.0015(6) 0.0062(5) -0.0008(5)
C33 0.0251(7) 0.0335(8) 0.0344(8) 0.0018(7) 0.0144(6) 0.0015(6)
C34 0.0178(7) 0.0357(9) 0.0417(9) 0.0059(7) 0.0084(6) -0.0036(6)
C35 0.0174(6) 0.0290(7) 0.0304(8) 0.0040(6) 0.0000(6) -0.0059(6)
C36 0.0158(6) 0.0200(6) 0.0212(6) 0.0038(5) 0.0006(5) -0.0014(5)
N41 0.0174(5) 0.0218(6) 0.0186(5) 0.0007(4) 0.0019(4) -0.0004(4)
C42 0.0223(7) 0.0265(7) 0.0239(7) 0.0014(6) 0.0041(5) -0.0044(6)
C43 0.0308(8) 0.0292(8) 0.0251(7) 0.0055(6) 0.0091(6) -0.0032(6)
C44 0.0311(8) 0.0336(8) 0.0189(7) 0.0042(6) 0.0049(6) 0.0014(6)
C45 0.0244(7) 0.0281(7) 0.0184(6) -0.0003(6) 0.0009(5) -0.0001(6)
C46 0.0174(6) 0.0207(6) 0.0178(6) 0.0008(5) 0.0017(5) 0.0014(5)
C51 0.0168(6) 0.0227(6) 0.0185(6) 0.0028(5) -0.0033(5) -0.0008(5)
O52 0.0314(6) 0.0248(5) 0.0231(5) -0.0008(4) -0.0027(4) -0.0060(4)
N1A 0.0522(11) 0.0447(10) 0.0627(12) -0.0025(9) 0.0141(9) -0.0157(9)
C1A 0.0370(9) 0.0336(9) 0.0405(10) -0.0086(8) 0.0083(8) -0.0017(7)
C2A 0.0468(11) 0.0375(10) 0.0545(12) -0.0064(9) 0.0244(10) -0.0050(9)

loop_
_atom_type_symbol
_atom_type_description
_atom_type_scat_dispersion_real
_atom_type_scat_dispersion_imag
_atom_type_scat_source
C C 0.0033 0.0016 'International Tables Vol C Tables 4.2.6.8 and 6.1.1.4'
H H 0.0000 0.0000 'International Tables Vol C Tables 4.2.6.8 and 6.1.1.4'
N N 0.0061 0.0033 'International Tables Vol C Tables 4.2.6.8 and 6.1.1.4'
O O 0.0106 0.0060 'International Tables Vol C Tables 4.2.6.8 and 6.1.1.4'
F F 0.0171 0.0103 'International Tables Vol C Tables 4.2.6.8 and 6.1.1.4'
S S 0.1246 0.1234 'International Tables Vol C Tables 4.2.6.8 and 6.1.1.4'
Pd Pd -0.9988 1.0072 'International Tables Vol C Tables 4.2.6.8 and 6.1.1.4'

loop_
_geom_angle_atom_site_label_1
_geom_angle_atom_site_label_2
_geom_angle_atom_site_label_3
_geom_angle
C21 Pd1 N1 85.92(5)
C21 Pd1 N31 93.58(5)
N1 Pd1 N31 179.49(5)
C21 Pd1 N41 177.69(5)
N1 Pd1 N41 92.66(5)
N31 Pd1 N41 87.85(5)
C11 N1 S1 120.66(9)
C11 N1 Pd1 116.48(9)
S1 N1 Pd1 120.99(7)
O3 S1 O2 119.02(8)
O3 S1 N1 113.58(7)
O2 S1 N1 109.92(7)
O3 S1 C1 101.65(7)
O2 S1 C1 104.09(8)
N1 S1 C1 107.08(7)
F3 C1 F1 108.38(13)
F3 C1 F2 107.84(14)
F1 C1 F2 107.45(13)
F3 C1 S1 111.84(11)
F1 C1 S1 110.66(11)
F2 C1 S1 110.51(11)
C12 C11 C16 121.02(13)
C12 C11 N1 120.52(13)
C16 C11 N1 118.37(12)
C13 C12 C11 120.07(15)
C13 C12 H12 120.0
C11 C12 H12 120.0
C14 C13 C12 119.72(15)
C14 C13 H13 120.1
C12 C13 H13 120.1
C13 C14 C15 120.31(15)
C13 C14 H14 119.8
C15 C14 H14 119.8
C14 C15 C16 121.46(15)
C14 C15 H15 119.3
C16 C15 H15 119.3
C15 C16 C11 117.41(14)
C15 C16 C26 121.14(13)
C11 C16 C26 121.43(12)
C22 C21 C26 118.64(13)
C22 C21 Pd1 119.93(10)
C26 C21 Pd1 121.37(10)
C23 C22 C21 121.62(14)
C23 C22 H22 119.2
C21 C22 H22 119.2
C24 C23 C22 119.65(15)
C24 C23 H23 120.2
C22 C23 H23 120.2
C25 C24 C23 119.57(14)
C25 C24 H24 120.2
C23 C24 H24 120.2
C24 C25 C26 121.83(14)
C24 C25 H25 119.1
C26 C25 H25 119.1
C25 C26 C21 118.68(13)
C25 C26 C16 118.38(12)
C21 C26 C16 122.94(12)
C32 N31 C36 118.30(12)
C32 N31 Pd1 123.45(10)
C36 N31 Pd1 117.68(9)
N31 C32 C33 122.39(14)
N31 C32 H32 118.8
C33 C32 H32 118.8
C34 C33 C32 119.13(15)
C34 C33 H33 120.4
C32 C33 H33 120.4
C33 C34 C35 118.91(14)
C33 C34 H34 120.5
C35 C34 H34 120.5
C34 C35 C36 119.15(14)
C34 C35 H35 120.4
C36 C35 H35 120.4
N31 C36 C35 121.97(14)
N31 C36 C51 120.34(12)
C35 C36 C51 117.63(13)
C42 N41 C46 118.42(12)
C42 N41 Pd1 122.74(10)
C46 N41 Pd1 118.11(9)
N41 C42 C43 122.23(14)
N41 C42 H42 118.9
C43 C42 H42 118.9
C44 C43 C42 119.13(14)
C44 C43 H43 120.4
C42 C43 H43 120.4
C43 C44 C45 119.12(14)
C43 C44 H44 120.4
C45 C44 H44 120.4
C44 C45 C46 118.45(14)
C44 C45 H45 120.8
C46 C45 H45 120.8
N41 C46 C45 122.61(13)
N41 C46 C51 118.41(12)
C45 C46 C51 118.97(12)
O52 C51 C46 119.77(13)
O52 C51 C36 119.81(13)
C46 C51 C36 119.89(12)
N1A C1A C2A 179.4(3)
C1A C2A H2A1 109.5
C1A C2A H2A2 109.5
H2A1 C2A H2A2 109.5
C1A C2A H2A3 109.5
H2A1 C2A H2A3 109.5
H2A2 C2A H2A3 109.5

loop_
_geom_bond_atom_site_label_1
_geom_bond_atom_site_label_2
_geom_bond_distance
Pd1 C21 1.9829(14)
Pd1 N1 2.0209(12)
Pd1 N31 2.0362(12)
Pd1 N41 2.1274(12)
N1 C11 1.4313(18)
N1 S1 1.5686(12)
O2 S1 1.4346(12)
O3 S1 1.4345(12)
S1 C1 1.8423(16)
C1 F3 1.3224(19)
C1 F1 1.3296(18)
C1 F2 1.3331(19)
C11 C12 1.396(2)
C11 C16 1.406(2)
C12 C13 1.390(2)
C12 H12 0.9500
C13 C14 1.382(3)
C13 H13 0.9500
C14 C15 1.387(2)
C14 H14 0.9500
C15 C16 1.402(2)
C15 H15 0.9500
C16 C26 1.488(2)
C21 C22 1.402(2)
C21 C26 1.4097(18)
C22 C23 1.390(2)
C22 H22 0.9500
C23 C24 1.388(2)
C23 H23 0.9500
C24 C25 1.381(2)
C24 H24 0.9500
C25 C26 1.4061(19)
C25 H25 0.9500
N31 C32 1.3426(19)
N31 C36 1.3529(17)
C32 C33 1.389(2)
C32 H32 0.9500
C33 C34 1.381(2)
C33 H33 0.9500
C34 C35 1.383(2)
C34 H34 0.9500
C35 C36 1.3909(19)
C35 H35 0.9500
C36 C51 1.504(2)
N41 C42 1.3414(18)
N41 C46 1.3443(17)
C42 C43 1.388(2)
C42 H42 0.9500
C43 C44 1.383(2)
C43 H43 0.9500
C44 C45 1.386(2)
C44 H44 0.9500
C45 C46 1.3914(19)
C45 H45 0.9500
C46 C51 1.499(2)
C51 O52 1.2157(17)
N1A C1A 1.131(3)
C1A C2A 1.458(3)
C2A H2A1 0.9800
C2A H2A2 0.9800
C2A H2A3 0.9800

loop_
_geom_torsion_atom_site_label_1
_geom_torsion_atom_site_label_2
_geom_torsion_atom_site_label_3
_geom_torsion_atom_site_label_4
_geom_torsion
C11 N1 S1 O3 -41.33(13)
Pd1 N1 S1 O3 154.82(7)
C11 N1 S1 O2 -177.48(11)
Pd1 N1 S1 O2 18.67(10)
C11 N1 S1 C1 70.05(13)
Pd1 N1 S1 C1 -93.80(9)
O3 S1 C1 F3 -179.20(12)
O2 S1 C1 F3 -54.97(13)
N1 S1 C1 F3 61.42(13)
O3 S1 C1 F1 -58.25(13)
O2 S1 C1 F1 65.98(13)
N1 S1 C1 F1 -177.63(11)
O3 S1 C1 F2 60.64(13)
O2 S1 C1 F2 -175.13(11)
N1 S1 C1 F2 -58.74(13)
S1 N1 C11 C12 66.21(17)
Pd1 N1 C11 C12 -129.24(12)
S1 N1 C11 C16 -117.32(13)
Pd1 N1 C11 C16 47.23(15)
C16 C11 C12 C13 0.5(2)
N1 C11 C12 C13 176.89(13)
C11 C12 C13 C14 -0.8(2)
C12 C13 C14 C15 0.6(2)
C13 C14 C15 C16 -0.2(2)
C14 C15 C16 C11 -0.1(2)
C14 C15 C16 C26 178.40(14)
C12 C11 C16 C15 -0.1(2)
N1 C11 C16 C15 -176.54(12)
C12 C11 C16 C26 -178.56(13)
N1 C11 C16 C26 4.99(19)
C26 C21 C22 C23 1.5(2)
Pd1 C21 C22 C23 178.72(12)
C21 C22 C23 C24 -0.4(2)
C22 C23 C24 C25 -0.4(2)
C23 C24 C25 C26 0.2(2)
C24 C25 C26 C21 0.9(2)
C24 C25 C26 C16 -177.84(14)
C22 C21 C26 C25 -1.7(2)
Pd1 C21 C26 C25 -178.90(10)
C22 C21 C26 C16 176.99(13)
Pd1 C21 C26 C16 -0.20(19)
C15 C16 C26 C25 -31.10(19)
C11 C16 C26 C25 147.32(13)
C15 C16 C26 C21 150.19(14)
C11 C16 C26 C21 -31.4(2)
C36 N31 C32 C33 -0.8(2)
Pd1 N31 C32 C33 -171.94(12)
N31 C32 C33 C34 3.3(2)
C32 C33 C34 C35 -2.1(3)
C33 C34 C35 C36 -1.3(2)
C32 N31 C36 C35 -2.8(2)
Pd1 N31 C36 C35 168.83(11)
C32 N31 C36 C51 174.48(13)
Pd1 N31 C36 C51 -13.86(17)
C34 C35 C36 N31 3.9(2)
C34 C35 C36 C51 -173.46(14)
C46 N41 C42 C43 2.0(2)
Pd1 N41 C42 C43 171.98(12)
N41 C42 C43 C44 -1.6(2)
C42 C43 C44 C45 -0.2(2)
C43 C44 C45 C46 1.6(2)
C42 N41 C46 C45 -0.5(2)
Pd1 N41 C46 C45 -171.00(11)
C42 N41 C46 C51 -179.59(13)
Pd1 N41 C46 C51 9.94(17)
C44 C45 C46 N41 -1.3(2)
C44 C45 C46 C51 177.80(14)
N41 C46 C51 O52 -144.60(14)
C45 C46 C51 O52 36.3(2)
N41 C46 C51 C36 43.79(18)
C45 C46 C51 C36 -135.31(14)
N31 C36 C51 O52 145.44(14)
C35 C36 C51 O52 -37.14(19)
N31 C36 C51 C46 -42.96(18)
C35 C36 C51 C46 134.47(14)
